data_7220096
loop_
_publ_author_name
'Chen, Zhong-Ning'
'Li, Jia'
'Zhu, Xiaofeng'
'Zhang, Li-Yi'

_publ_section_title
;
 Structures and Luminescent Properties of Diethyldithiocarbamate-Bridged
 Polynuclear Gold(I) Cluster Complexes with Diphosphine/Triphosphine
;
_journal_name_full 'RSC Adv.'
_journal_paper_doi 10.1039/C5RA01831E
_journal_year 2015
_chemical_formula_sum 'C54 H60 Au4 Cl2 F6 N3 O P2 S6 Sb'
_chemical_formula_weight 2115.87
_chemical_name_systematic
; 
 ? 
;
_space_group_IT_number 60
_symmetry_cell_setting orthorhombic
_symmetry_space_group_name_Hall '-P 2n 2ab'
_symmetry_space_group_name_H-M 'P b c n'
_atom_sites_solution_hydrogens geom
_atom_sites_solution_primary direct
_atom_sites_solution_secondary difmap
_audit_creation_method SHELXL-97
_audit_update_record
;
2015-03-26 deposited with the CCDC.
2015-03-30 downloaded from the CCDC.
;
_cell_angle_alpha 90.00
_cell_angle_beta 90.00
_cell_angle_gamma 90.00
_cell_formula_units_Z 8
_cell_length_a 15.586(4)
_cell_length_b 27.054(6)
_cell_length_c 33.449(8)
_cell_measurement_reflns_used 40116
_cell_measurement_temperature 293(2)
_cell_measurement_theta_max 27.5049
_cell_measurement_theta_min 2.0819
_cell_volume 14104(6)
_computing_cell_refinement 'Bruker XSCANS'
_computing_data_collection 'Bruker XSCANS'
_computing_data_reduction 'Bruker SHELXTL'
_computing_molecular_graphics 'Bruker SHELXTL'
_computing_publication_material 'Bruker SHELXTL'
_computing_structure_refinement 'SHELXL-97 (Sheldrick, 1997)'
_computing_structure_solution 'SHELXS-97 (Sheldrick, 1990)'
_diffrn_ambient_temperature 293(2)
_diffrn_measured_fraction_theta_full 0.986
_diffrn_measured_fraction_theta_max 0.986
_diffrn_measurement_device_type 'Bruker P4'
_diffrn_measurement_method '\w scans'
_diffrn_radiation_monochromator graphite
_diffrn_radiation_source 'fine-focus sealed tube'
_diffrn_radiation_type MoK\a
_diffrn_radiation_wavelength 0.71073
_diffrn_reflns_av_R_equivalents 0.1031
_diffrn_reflns_av_unetI/netI 0.0483
_diffrn_reflns_limit_h_max 18
_diffrn_reflns_limit_h_min -18
_diffrn_reflns_limit_k_max 30
_diffrn_reflns_limit_k_min -31
_diffrn_reflns_limit_l_max 39
_diffrn_reflns_limit_l_min -39
_diffrn_reflns_number 91061
_diffrn_reflns_theta_full 25.00
_diffrn_reflns_theta_max 25.00
_diffrn_reflns_theta_min 2.08
_exptl_absorpt_coefficient_mu 9.021
_exptl_absorpt_correction_T_max 0.165
_exptl_absorpt_correction_T_min 0.0635
_exptl_absorpt_correction_type multi-scan
_exptl_absorpt_process_details
;
RIGAKU/MSC(2004), CrystalClear Version 1.3.6,  
  Rigaku/MSC, 9009 New Trails Drive, The Woodlands, TX77381-5209, USA
;
_exptl_crystal_colour Red
_exptl_crystal_density_diffrn 1.993
_exptl_crystal_density_method 'not measured'
_exptl_crystal_description Block
_exptl_crystal_F_000 7952
_exptl_crystal_size_max 0.3
_exptl_crystal_size_mid 0.28
_exptl_crystal_size_min 0.2
_refine_diff_density_max 1.788
_refine_diff_density_min -1.091
_refine_diff_density_rms 0.174
_refine_ls_extinction_method none
_refine_ls_goodness_of_fit_ref 1.094
_refine_ls_hydrogen_treatment mixed
_refine_ls_matrix_type full
_refine_ls_number_parameters 770
_refine_ls_number_reflns 12263
_refine_ls_number_restraints 207
_refine_ls_restrained_S_all 1.595
_refine_ls_R_factor_all 0.0591
_refine_ls_R_factor_gt 0.0509
_refine_ls_shift/su_max 0.001
_refine_ls_shift/su_mean 0.000
_refine_ls_structure_factor_coef Fsqd
_refine_ls_weighting_details 'calc w=1/[\s^2^(Fo^2^)+(0.0853P)^2^+0.0000P] where P=(Fo^2^+2Fc^2^)/3'
_refine_ls_weighting_scheme calc
_refine_ls_wR_factor_gt 0.1450
_refine_ls_wR_factor_ref 0.1522
_reflns_number_gt 10715
_reflns_number_total 12263
_reflns_threshold_expression >2sigma(I)
_cod_data_source_file c5ra01831e2.cif
_cod_data_source_block 5
_cod_depositor_comments
;
The following automatic conversions were performed:

'_symmetry_cell_setting' value 'Orthorhombic' changed to
'orthorhombic' according to
/usr/data/users/saulius/crontab/automatic-downloads/rss-feeds/RSC/lib/dictionaries/cif_core.dic
dictionary named 'cif_core.dic' version 2.4.2 from 2011-04-26.

'_exptl_absorpt_correction_type' value 'Multi-scan' changed to
'multi-scan' according to
/usr/data/users/saulius/crontab/automatic-downloads/rss-feeds/RSC/lib/dictionaries/cif_core.dic
dictionary named 'cif_core.dic' version 2.4.2 from 2011-04-26.

Automatic conversion script
Id: cif_fix_values 3143 2015-03-26 13:38:13Z robertas 
;
_cod_original_sg_symbol_H-M Pbcn
_cod_database_code 7220096

loop_
_symmetry_equiv_pos_as_xyz
'x, y, z'
'-x+1/2, -y+1/2, z+1/2'
'-x, y, -z+1/2'
'x+1/2, -y+1/2, -z'
'-x, -y, -z'
'x-1/2, y-1/2, -z-1/2'
'x, -y, z-1/2'
'-x-1/2, y-1/2, z'

loop_
_atom_site_label
_atom_site_type_symbol
_atom_site_fract_x
_atom_site_fract_y
_atom_site_fract_z
_atom_site_U_iso_or_equiv
_atom_site_adp_type
_atom_site_occupancy
_atom_site_symmetry_multiplicity
_atom_site_calc_flag
_atom_site_refinement_flags
_atom_site_disorder_assembly
_atom_site_disorder_group
Au1 Au 0.42816(3) 0.289904(19) 0.528611(15) 0.05386(19) Uani 1 1 d . . .
Au2 Au 0.61951(4) 0.26607(2) 0.529440(16) 0.0598(2) Uani 1 1 d . . .
Au3 Au 0.72645(3) 0.35338(2) 0.543461(17) 0.05757(19) Uani 1 1 d . . .
Au4 Au 0.80613(3) 0.45384(2) 0.548411(17) 0.05585(19) Uani 1 1 d . . .
S1 S 0.4308(2) 0.22825(13) 0.48013(11) 0.0602(9) Uani 1 1 d . . .
S2 S 0.5998(3) 0.28175(16) 0.46264(12) 0.0696(10) Uani 1 1 d . . .
S3 S 0.6519(3) 0.23667(13) 0.59184(12) 0.0677(10) Uani 1 1 d . . .
S4 S 0.6850(3) 0.34620(13) 0.60892(11) 0.0647(9) Uani 1 1 d . . .
S5 S 0.7606(3) 0.36259(18) 0.47745(12) 0.0772(11) Uani 1 1 d . . .
S6 S 0.9116(2) 0.42548(16) 0.50563(14) 0.0754(11) Uani 1 1 d . . .
P1 P 0.3913(2) 0.34866(12) 0.57455(10) 0.0500(8) Uani 1 1 d . . .
P2 P 0.7177(2) 0.49352(12) 0.59216(10) 0.0487(7) Uani 1 1 d . . .
N1 N 0.5071(7) 0.2357(4) 0.4094(3) 0.061(3) Uani 1 1 d . . .
N2 N 0.6866(8) 0.2744(4) 0.6623(3) 0.064(3) Uani 1 1 d . . .
N3 N 0.9105(11) 0.3683(7) 0.4418(5) 0.108(5) Uani 1 1 d DU . .
C1 C 0.5111(9) 0.2475(5) 0.4475(4) 0.052(3) Uani 1 1 d . . .
C2 C 0.4315(10) 0.2084(7) 0.3923(5) 0.085(5) Uani 1 1 d . . .
H2A H 0.4221 0.2196 0.3650 0.102 Uiso 1 1 calc R . .
H2B H 0.3808 0.2167 0.4077 0.102 Uiso 1 1 calc R . .
C3 C 0.4427(12) 0.1532(5) 0.3922(6) 0.089(5) Uani 1 1 d . . .
H3A H 0.3923 0.1379 0.3813 0.133 Uiso 1 1 calc R . .
H3B H 0.4515 0.1418 0.4191 0.133 Uiso 1 1 calc R . .
H3C H 0.4916 0.1446 0.3761 0.133 Uiso 1 1 calc R . .
C4 C 0.5802(10) 0.2425(6) 0.3811(5) 0.075(4) Uani 1 1 d . . .
H4A H 0.5779 0.2173 0.3604 0.090 Uiso 1 1 calc R . .
H4B H 0.6340 0.2388 0.3954 0.090 Uiso 1 1 calc R . .
C5 C 0.5762(13) 0.2941(7) 0.3617(5) 0.102(6) Uani 1 1 d . . .
H5A H 0.6230 0.2978 0.3433 0.153 Uiso 1 1 calc R . .
H5B H 0.5803 0.3190 0.3821 0.153 Uiso 1 1 calc R . .
H5C H 0.5229 0.2977 0.3477 0.153 Uiso 1 1 calc R . .
C6 C 0.6755(8) 0.2850(5) 0.6233(4) 0.055(3) Uani 1 1 d . . .
C7 C 0.6717(11) 0.2241(6) 0.6789(5) 0.076(4) Uani 1 1 d . . .
H7A H 0.6477 0.2271 0.7055 0.091 Uiso 1 1 calc R . .
H7B H 0.6302 0.2070 0.6623 0.091 Uiso 1 1 calc R . .
C8 C 0.7519(13) 0.1946(7) 0.6808(6) 0.107(6) Uani 1 1 d . . .
H8A H 0.7395 0.1627 0.6919 0.160 Uiso 1 1 calc R . .
H8B H 0.7929 0.2113 0.6975 0.160 Uiso 1 1 calc R . .
H8C H 0.7750 0.1908 0.6544 0.160 Uiso 1 1 calc R . .
C9 C 0.7141(12) 0.3116(6) 0.6914(5) 0.085(5) Uani 1 1 d . . .
H9A H 0.7503 0.3358 0.6782 0.102 Uiso 1 1 calc R . .
H9B H 0.7477 0.2958 0.7121 0.102 Uiso 1 1 calc R . .
C10 C 0.6381(17) 0.3375(8) 0.7101(7) 0.129(8) Uani 1 1 d . . .
H10A H 0.6581 0.3617 0.7289 0.193 Uiso 1 1 calc R . .
H10B H 0.6028 0.3137 0.7237 0.193 Uiso 1 1 calc R . .
H10C H 0.6051 0.3536 0.6896 0.193 Uiso 1 1 calc R . .
C11 C 0.8638(10) 0.3841(6) 0.4730(4) 0.066(4) Uani 1 1 d . . .
C12 C 0.8805(15) 0.3279(8) 0.4158(6) 0.116(7) Uani 1 1 d . . .
H12A H 0.8459 0.3048 0.4310 0.139 Uiso 1 1 calc R . .
H12B H 0.9290 0.3102 0.4046 0.139 Uiso 1 1 calc R . .
C13 C 0.8266(18) 0.3514(10) 0.3822(7) 0.151(10) Uani 1 1 d . . .
H13A H 0.7939 0.3261 0.3689 0.227 Uiso 1 1 calc R . .
H13B H 0.8640 0.3671 0.3632 0.227 Uiso 1 1 calc R . .
H13C H 0.7883 0.3755 0.3934 0.227 Uiso 1 1 calc R . .
C14 C 1.0031(14) 0.3850(9) 0.4373(7) 0.126(6) Uani 1 1 d DU . .
H14A H 1.0236 0.3985 0.4625 0.151 Uiso 1 1 calc R . .
H14B H 1.0390 0.3570 0.4303 0.151 Uiso 1 1 calc R . .
C15 C 1.0081(18) 0.4241(11) 0.4049(9) 0.191(10) Uani 1 1 d DU . .
H15A H 1.0666 0.4346 0.4017 0.287 Uiso 1 1 calc R . .
H15B H 0.9734 0.4520 0.4123 0.287 Uiso 1 1 calc R . .
H15C H 0.9876 0.4106 0.3802 0.287 Uiso 1 1 calc R . .
C16 C 0.4680(7) 0.3998(4) 0.5817(4) 0.048(3) Uani 1 1 d . . .
C17 C 0.4865(8) 0.4210(5) 0.6196(4) 0.053(3) Uani 1 1 d . . .
C18 C 0.4333(10) 0.4169(6) 0.6534(5) 0.077(5) Uani 1 1 d . . .
H18A H 0.3807 0.4011 0.6504 0.092 Uiso 1 1 calc R . .
C19 C 0.4534(12) 0.4344(7) 0.6900(5) 0.102(7) Uani 1 1 d . . .
H19A H 0.4190 0.4271 0.7119 0.122 Uiso 1 1 calc R . .
C20 C 0.5270(11) 0.4638(6) 0.6945(5) 0.083(5) Uani 1 1 d . . .
H20A H 0.5414 0.4768 0.7194 0.100 Uiso 1 1 calc R . .
C21 C 0.5751(9) 0.4728(5) 0.6633(4) 0.067(4) Uani 1 1 d . . .
H21A H 0.6217 0.4939 0.6666 0.080 Uiso 1 1 calc R . .
C22 C 0.5606(7) 0.4524(5) 0.6245(4) 0.050(3) Uani 1 1 d . . .
C23 C 0.6103(7) 0.4652(4) 0.5910(4) 0.045(3) Uani 1 1 d . . .
C24 C 0.5808(7) 0.4528(4) 0.5519(4) 0.045(3) Uani 1 1 d . . .
C25 C 0.6173(8) 0.4739(5) 0.5166(4) 0.053(3) Uani 1 1 d . . .
H25A H 0.6585 0.4987 0.5189 0.063 Uiso 1 1 calc R . .
C26 C 0.5928(9) 0.4583(5) 0.4799(4) 0.059(3) Uani 1 1 d . . .
H26A H 0.6186 0.4718 0.4573 0.071 Uiso 1 1 calc R . .
C27 C 0.5296(9) 0.4226(5) 0.4754(4) 0.060(3) Uani 1 1 d . . .
H27A H 0.5154 0.4113 0.4500 0.072 Uiso 1 1 calc R . .
C28 C 0.4884(8) 0.4039(5) 0.5078(4) 0.057(3) Uani 1 1 d . . .
H28A H 0.4441 0.3814 0.5039 0.068 Uiso 1 1 calc R . .
C29 C 0.5108(7) 0.4175(4) 0.5477(4) 0.044(3) Uani 1 1 d . . .
C30 C 0.2904(8) 0.3786(5) 0.5615(4) 0.055(3) Uani 1 1 d . . .
C31 C 0.2215(9) 0.3506(6) 0.5497(5) 0.070(4) Uani 1 1 d . . .
H31A H 0.2256 0.3164 0.5478 0.084 Uiso 1 1 calc R . .
C32 C 0.1428(10) 0.3756(9) 0.5406(5) 0.088(5) Uani 1 1 d . . .
H32A H 0.0954 0.3573 0.5325 0.105 Uiso 1 1 calc R . .
C33 C 0.1365(13) 0.4247(9) 0.5435(6) 0.101(6) Uani 1 1 d . . .
H33A H 0.0847 0.4404 0.5381 0.121 Uiso 1 1 calc R . .
C34 C 0.2062(11) 0.4515(7) 0.5543(6) 0.091(6) Uani 1 1 d . . .
H34A H 0.2020 0.4858 0.5553 0.109 Uiso 1 1 calc R . .
C35 C 0.2823(9) 0.4295(6) 0.5638(5) 0.076(4) Uani 1 1 d . . .
H35A H 0.3288 0.4487 0.5718 0.091 Uiso 1 1 calc R . .
C36 C 0.3725(8) 0.3152(5) 0.6211(4) 0.054(3) Uani 1 1 d . . .
C37 C 0.2943(8) 0.3157(5) 0.6410(4) 0.062(3) Uani 1 1 d . . .
H37A H 0.2493 0.3345 0.6310 0.074 Uiso 1 1 calc R . .
C38 C 0.2827(11) 0.2887(6) 0.6755(5) 0.077(4) Uani 1 1 d . . .
H38A H 0.2299 0.2885 0.6884 0.093 Uiso 1 1 calc R . .
C39 C 0.3518(13) 0.2616(7) 0.6908(5) 0.090(5) Uani 1 1 d . . .
H39A H 0.3450 0.2431 0.7140 0.108 Uiso 1 1 calc R . .
C40 C 0.4295(11) 0.2622(7) 0.6716(5) 0.082(5) Uani 1 1 d . . .
H40A H 0.4752 0.2446 0.6824 0.099 Uiso 1 1 calc R . .
C41 C 0.4412(10) 0.2886(6) 0.6366(5) 0.071(4) Uani 1 1 d . . .
H41A H 0.4940 0.2885 0.6237 0.085 Uiso 1 1 calc R . .
C42 C 0.7687(9) 0.4930(5) 0.6412(4) 0.068(3) Uani 1 1 d U . .
C43 C 0.7919(12) 0.4489(6) 0.6576(6) 0.091(4) Uani 1 1 d U . .
H43A H 0.7817 0.4196 0.6438 0.109 Uiso 1 1 calc R . .
C44 C 0.8306(14) 0.4479(7) 0.6944(6) 0.110(5) Uani 1 1 d U . .
H44A H 0.8446 0.4177 0.7060 0.132 Uiso 1 1 calc R . .
C45 C 0.8486(16) 0.4911(8) 0.7143(7) 0.121(5) Uani 1 1 d U . .
H45A H 0.8761 0.4898 0.7390 0.145 Uiso 1 1 calc R . .
C46 C 0.8274(14) 0.5347(8) 0.6988(6) 0.111(5) Uani 1 1 d U . .
H46A H 0.8412 0.5638 0.7122 0.134 Uiso 1 1 calc R . .
C47 C 0.7848(12) 0.5365(7) 0.6626(5) 0.091(4) Uani 1 1 d U . .
H47A H 0.7668 0.5667 0.6523 0.109 Uiso 1 1 calc R . .
C48 C 0.6983(8) 0.5582(5) 0.5822(4) 0.056(3) Uani 1 1 d . . .
C49 C 0.6302(9) 0.5822(5) 0.6017(5) 0.072(4) Uani 1 1 d . . .
H49A H 0.5936 0.5649 0.6186 0.087 Uiso 1 1 calc R . .
C50 C 0.6188(12) 0.6332(7) 0.5951(7) 0.096(6) Uani 1 1 d . . .
H50A H 0.5749 0.6499 0.6082 0.116 Uiso 1 1 calc R . .
C51 C 0.6717(17) 0.6585(7) 0.5693(7) 0.102(7) Uani 1 1 d . . .
H51A H 0.6630 0.6920 0.5648 0.122 Uiso 1 1 calc R . .
C52 C 0.7362(17) 0.6346(8) 0.5506(6) 0.101(7) Uani 1 1 d . . .
H52A H 0.7706 0.6524 0.5330 0.121 Uiso 1 1 calc R . .
C53 C 0.7536(12) 0.5844(6) 0.5563(5) 0.074(4) Uani 1 1 d . . .
H53A H 0.7996 0.5690 0.5437 0.089 Uiso 1 1 calc R . .
Sb1 Sb 0.5000 0.13688(6) 0.7500 0.0944(6) Uani 1 2 d S . .
F1 F 0.5178(11) 0.1386(5) 0.6944(4) 0.159(6) Uani 1 1 d . . .
F2 F 0.5000 0.2062(5) 0.7500 0.099(4) Uani 1 2 d S . .
F3 F 0.3812(10) 0.1381(5) 0.7437(6) 0.167(6) Uani 1 1 d . . .
F4 F 0.5000 0.0683(6) 0.7500 0.199(13) Uani 1 2 d S . .
Sb2 Sb 0.0000 0.30378(8) 0.7500 0.0978(6) Uani 1 2 d SDU . .
F5 F 0.0942(11) 0.3024(6) 0.7166(6) 0.197(8) Uani 0.739(15) 1 d PDU A 1
F6 F -0.0497(12) 0.2549(4) 0.7190(5) 0.31(2) Uani 0.739(15) 1 d PDU A 1
F7 F -0.0507(12) 0.3517(5) 0.7190(5) 0.43(3) Uani 0.739(15) 1 d PDU A 1
F5' F 0.0702(18) 0.3531(5) 0.7264(11) 0.193(8) Uani 0.261(15) 1 d PDU A 2
F6' F 0.0701(18) 0.2552(5) 0.7269(11) 0.192(8) Uani 0.261(15) 1 d PDU A 2
F7' F 0.064(3) 0.3090(8) 0.7917(10) 0.156(11) Uani 0.261(15) 1 d PDU A 2
C01 C 0.201(3) 0.0342(14) 0.6625(14) 0.32(6) Uani 0.432(10) 1 d PDU B 1
H01A H 0.2563 0.0307 0.6500 0.388 Uiso 0.432(10) 1 calc PR B 1
H01B H 0.1828 0.0025 0.6733 0.388 Uiso 0.432(10) 1 calc PR B 1
Cl01 Cl 0.202(2) 0.0802(15) 0.6996(11) 0.325(19) Uani 0.432(10) 1 d PDU B 1
Cl02 Cl 0.1243(12) 0.0575(7) 0.6288(5) 0.149(7) Uani 0.432(10) 1 d PDU B 1
C02 C 0.108(4) 0.4815(13) 0.6705(13) 0.25(4) Uani 0.568(10) 1 d PDU B 2
H02A H 0.0858 0.4922 0.6961 0.300 Uiso 0.568(10) 1 calc PR B 2
H02B H 0.1465 0.5068 0.6601 0.300 Uiso 0.568(10) 1 calc PR B 2
Cl04 Cl 0.1612(17) 0.4244(9) 0.6747(7) 0.263(11) Uani 0.568(10) 1 d PDU B 2
Cl03 Cl 0.026(2) 0.4687(12) 0.6369(11) 0.369(18) Uani 0.568(10) 1 d PDU B 2
O01 O 0.5590(14) 0.6052(8) 0.7162(7) 0.184(8) Uani 1 1 d U . .

loop_
_atom_site_aniso_label
_atom_site_aniso_U_11
_atom_site_aniso_U_22
_atom_site_aniso_U_33
_atom_site_aniso_U_23
_atom_site_aniso_U_13
_atom_site_aniso_U_12
Au1 0.0586(3) 0.0522(4) 0.0508(3) -0.0043(2) 0.0054(2) -0.0052(2)
Au2 0.0607(4) 0.0604(4) 0.0583(4) -0.0080(2) -0.0061(2) -0.0034(2)
Au3 0.0529(3) 0.0583(4) 0.0615(4) 0.0041(2) -0.0024(2) -0.0062(2)
Au4 0.0401(3) 0.0622(4) 0.0652(4) -0.0097(3) 0.0006(2) -0.0016(2)
S1 0.070(2) 0.051(2) 0.0595(19) -0.0082(16) 0.0063(17) -0.0095(15)
S2 0.071(2) 0.079(3) 0.059(2) -0.0031(19) -0.0021(18) -0.0245(19)
S3 0.085(3) 0.053(2) 0.065(2) -0.0004(17) -0.0069(19) 0.0031(17)
S4 0.080(2) 0.055(2) 0.059(2) 0.0004(16) 0.0005(18) -0.0022(16)
S5 0.072(3) 0.101(3) 0.059(2) -0.002(2) 0.0003(19) -0.026(2)
S6 0.0434(18) 0.091(3) 0.092(3) -0.022(2) 0.0133(18) -0.0048(17)
P1 0.0405(16) 0.056(2) 0.0537(18) -0.0055(15) 0.0040(14) -0.0061(13)
P2 0.0395(16) 0.0514(19) 0.0552(18) -0.0076(15) -0.0039(14) -0.0050(12)
N1 0.065(7) 0.059(7) 0.058(7) -0.009(5) -0.002(6) -0.001(5)
N2 0.075(8) 0.063(8) 0.055(7) 0.006(6) -0.005(6) 0.001(6)
N3 0.082(9) 0.151(13) 0.090(10) -0.028(10) 0.020(8) 0.011(9)
C1 0.063(8) 0.047(7) 0.048(7) -0.007(6) -0.001(6) 0.004(6)
C2 0.055(9) 0.130(16) 0.071(10) -0.031(10) -0.019(8) 0.001(8)
C3 0.096(13) 0.056(10) 0.114(15) -0.019(9) -0.003(11) -0.022(8)
C4 0.076(10) 0.086(12) 0.062(9) -0.010(8) 0.002(8) -0.009(8)
C5 0.109(16) 0.128(17) 0.069(11) 0.025(11) 0.014(10) 0.009(12)
C6 0.051(7) 0.056(8) 0.058(8) -0.006(6) 0.003(6) 0.005(6)
C7 0.086(11) 0.075(11) 0.067(9) 0.006(8) 0.012(8) 0.005(8)
C8 0.118(16) 0.093(14) 0.109(15) 0.029(12) 0.000(13) 0.016(12)
C9 0.110(14) 0.084(12) 0.060(9) 0.001(9) -0.017(9) -0.014(10)
C10 0.16(2) 0.127(18) 0.098(16) -0.031(14) 0.003(15) 0.042(16)
C11 0.065(9) 0.065(10) 0.068(9) -0.007(7) -0.001(7) 0.003(7)
C12 0.136(19) 0.116(17) 0.097(15) -0.042(13) -0.009(13) 0.035(13)
C13 0.17(3) 0.20(3) 0.086(16) -0.030(17) 0.017(17) 0.02(2)
C14 0.091(10) 0.177(16) 0.110(12) -0.016(11) 0.018(11) 0.005(11)
C15 0.142(19) 0.26(3) 0.17(2) 0.041(17) 0.003(17) -0.045(18)
C16 0.042(6) 0.048(7) 0.054(7) -0.008(6) 0.003(5) -0.004(5)
C17 0.048(7) 0.056(8) 0.054(7) 0.001(6) 0.006(6) -0.002(5)
C18 0.069(10) 0.095(12) 0.066(9) -0.019(9) 0.030(8) -0.020(8)
C19 0.117(15) 0.115(15) 0.074(11) -0.035(10) 0.052(11) -0.057(12)
C20 0.110(14) 0.085(11) 0.055(9) -0.020(8) 0.003(9) -0.022(10)
C21 0.085(10) 0.066(10) 0.049(7) -0.007(7) 0.009(7) -0.017(7)
C22 0.044(7) 0.054(8) 0.052(7) -0.012(6) 0.005(5) -0.001(5)
C23 0.035(6) 0.046(7) 0.054(7) -0.006(6) -0.002(5) 0.000(4)
C24 0.040(6) 0.044(7) 0.050(7) -0.003(6) 0.000(5) 0.002(5)
C25 0.048(7) 0.050(8) 0.060(8) 0.000(6) -0.003(6) -0.004(5)
C26 0.062(8) 0.061(9) 0.055(7) 0.011(7) -0.006(7) -0.012(6)
C27 0.066(9) 0.066(9) 0.048(7) 0.005(6) -0.010(6) -0.005(7)
C28 0.058(8) 0.057(8) 0.055(8) -0.004(6) -0.014(6) -0.012(6)
C29 0.032(6) 0.048(7) 0.052(7) -0.002(5) 0.001(5) 0.001(5)
C30 0.041(6) 0.065(9) 0.059(8) -0.005(7) 0.006(6) -0.002(6)
C31 0.052(9) 0.091(12) 0.067(9) -0.006(8) -0.002(7) -0.019(7)
C32 0.041(8) 0.134(18) 0.088(12) 0.013(12) -0.011(8) -0.018(9)
C33 0.066(12) 0.121(18) 0.114(16) 0.019(14) -0.009(10) 0.013(11)
C34 0.063(10) 0.096(14) 0.114(15) -0.008(11) -0.014(10) 0.016(9)
C35 0.045(8) 0.085(12) 0.097(12) -0.005(10) -0.006(8) -0.002(7)
C36 0.050(7) 0.063(8) 0.048(7) -0.009(6) 0.003(6) -0.007(6)
C37 0.048(7) 0.076(10) 0.061(8) -0.002(7) -0.001(6) -0.008(6)
C38 0.081(11) 0.087(12) 0.064(9) -0.003(9) 0.016(8) -0.021(9)
C39 0.118(16) 0.098(14) 0.055(9) 0.018(9) 0.009(10) -0.019(11)
C40 0.085(12) 0.094(13) 0.069(10) 0.018(9) -0.002(9) 0.009(9)
C41 0.061(9) 0.089(11) 0.062(9) 0.001(8) 0.008(7) -0.004(7)
C42 0.074(8) 0.062(7) 0.068(7) -0.010(6) -0.022(6) -0.003(6)
C43 0.106(9) 0.072(7) 0.094(8) -0.001(7) -0.045(8) 0.001(7)
C44 0.136(11) 0.090(8) 0.105(9) -0.005(8) -0.059(8) 0.002(8)
C45 0.150(11) 0.108(10) 0.105(10) -0.012(8) -0.060(9) -0.002(9)
C46 0.135(11) 0.095(8) 0.105(9) -0.018(8) -0.056(8) -0.015(9)
C47 0.106(9) 0.077(7) 0.089(8) -0.012(7) -0.038(7) -0.007(7)
C48 0.055(8) 0.045(8) 0.067(8) 0.002(6) -0.011(6) -0.002(5)
C49 0.052(8) 0.053(9) 0.113(13) -0.017(8) -0.014(8) 0.000(6)
C50 0.080(13) 0.072(13) 0.137(18) -0.019(12) -0.035(12) 0.017(9)
C51 0.15(2) 0.060(12) 0.100(15) -0.012(11) -0.064(15) 0.008(12)
C52 0.16(2) 0.073(13) 0.072(11) 0.005(10) -0.039(13) -0.031(13)
C53 0.095(12) 0.057(10) 0.070(10) 0.001(8) -0.001(9) -0.018(8)
Sb1 0.1093(14) 0.0675(10) 0.1065(14) 0.000 0.0416(11) 0.000
F1 0.246(18) 0.125(10) 0.107(10) -0.040(8) 0.058(11) -0.063(10)
F2 0.141(13) 0.059(8) 0.096(10) 0.000 -0.003(9) 0.000
F3 0.135(12) 0.131(11) 0.235(19) -0.001(11) 0.041(12) -0.025(8)
F4 0.24(3) 0.079(12) 0.28(3) 0.000 0.15(2) 0.000
Sb2 0.0810(11) 0.1466(17) 0.0657(10) 0.000 0.0012(9) 0.000
F5 0.200(15) 0.197(14) 0.194(15) -0.027(12) 0.127(12) -0.024(10)
F6 0.28(3) 0.31(3) 0.33(5) -0.16(3) 0.03(3) -0.14(3)
F7 0.46(5) 0.31(3) 0.52(8) 0.27(4) 0.14(4) 0.24(4)
F5' 0.202(18) 0.189(13) 0.188(16) -0.009(13) 0.128(14) -0.031(11)
F6' 0.199(17) 0.188(13) 0.190(16) -0.043(13) 0.127(14) -0.010(11)
F7' 0.146(17) 0.168(18) 0.154(11) -0.024(11) -0.075(10) -0.005(14)
C01 0.46(12) 0.26(8) 0.25(9) 0.06(7) -0.02(8) -0.30(8)
Cl01 0.33(2) 0.32(2) 0.32(2) 0.002(14) -0.007(14) -0.008(14)
Cl02 0.162(12) 0.147(11) 0.139(11) -0.001(9) -0.018(9) -0.018(9)
C02 0.29(7) 0.39(9) 0.07(3) -0.02(4) -0.09(4) 0.08(7)
Cl04 0.294(16) 0.235(14) 0.262(15) -0.026(12) 0.065(12) 0.006(11)
Cl03 0.38(2) 0.35(2) 0.38(2) -0.009(14) 0.065(14) -0.001(14)
O01 0.207(13) 0.176(12) 0.169(13) -0.025(10) 0.034(11) -0.015(11)

loop_
_atom_type_symbol
_atom_type_description
_atom_type_scat_dispersion_real
_atom_type_scat_dispersion_imag
_atom_type_scat_source
C C 0.0033 0.0016 'International Tables Vol C Tables 4.2.6.8 and 6.1.1.4'
H H 0.0000 0.0000 'International Tables Vol C Tables 4.2.6.8 and 6.1.1.4'
N N 0.0061 0.0033 'International Tables Vol C Tables 4.2.6.8 and 6.1.1.4'
F F 0.0171 0.0103 'International Tables Vol C Tables 4.2.6.8 and 6.1.1.4'
P P 0.1023 0.0942 'International Tables Vol C Tables 4.2.6.8 and 6.1.1.4'
S S 0.1246 0.1234 'International Tables Vol C Tables 4.2.6.8 and 6.1.1.4'
Sb Sb -0.5866 1.5461 'International Tables Vol C Tables 4.2.6.8 and 6.1.1.4'
Au Au -2.0133 8.8022 'International Tables Vol C Tables 4.2.6.8 and 6.1.1.4'
O O 0.0106 0.0060 'International Tables Vol C Tables 4.2.6.8 and 6.1.1.4'
Cl Cl 0.1484 0.1585 'International Tables Vol C Tables 4.2.6.8 and 6.1.1.4'

loop_
_geom_angle_atom_site_label_1
_geom_angle_atom_site_label_2
_geom_angle_atom_site_label_3
_geom_angle
_geom_angle_site_symmetry_1
_geom_angle_site_symmetry_3
P1 Au1 S1 166.47(12) . .
P1 Au1 Au2 112.74(8) . .
S1 Au1 Au2 80.64(10) . .
S3 Au2 S2 168.85(15) . .
S3 Au2 Au3 90.50(10) . .
S2 Au2 Au3 94.75(10) . .
S3 Au2 Au1 107.29(11) . .
S2 Au2 Au1 79.71(11) . .
Au3 Au2 Au1 112.78(3) . .
S5 Au3 S4 176.81(16) . .
S5 Au3 Au2 93.78(10) . .
S4 Au3 Au2 85.65(10) . .
S5 Au3 Au4 81.82(11) . .
S4 Au3 Au4 98.12(9) . .
Au2 Au3 Au4 167.82(3) . .
P2 Au4 S6 169.86(13) . .
P2 Au4 Au3 102.27(8) . .
S6 Au4 Au3 87.67(10) . .
C1 S1 Au1 103.6(4) . .
C1 S2 Au2 106.9(5) . .
C6 S3 Au2 109.9(5) . .
C6 S4 Au3 111.7(5) . .
C11 S5 Au3 109.8(5) . .
C11 S6 Au4 107.4(5) . .
C30 P1 C36 106.6(6) . .
C30 P1 C16 104.9(6) . .
C36 P1 C16 111.5(6) . .
C30 P1 Au1 111.4(5) . .
C36 P1 Au1 105.6(4) . .
C16 P1 Au1 116.5(4) . .
C48 P2 C42 104.2(7) . .
C48 P2 C23 104.3(6) . .
C42 P2 C23 114.3(6) . .
C48 P2 Au4 116.1(5) . .
C42 P2 Au4 108.2(5) . .
C23 P2 Au4 109.9(4) . .
C1 N1 C4 123.2(12) . .
C1 N1 C2 121.7(13) . .
C4 N1 C2 114.7(12) . .
C6 N2 C9 122.4(12) . .
C6 N2 C7 122.4(12) . .
C9 N2 C7 115.2(12) . .
C11 N3 C12 121.5(17) . .
C11 N3 C14 119.7(17) . .
C12 N3 C14 117.7(16) . .
N1 C1 S1 120.0(10) . .
N1 C1 S2 116.6(10) . .
S1 C1 S2 123.3(7) . .
N1 C2 C3 113.3(13) . .
N1 C4 C5 110.4(13) . .
N2 C6 S3 117.3(10) . .
N2 C6 S4 117.4(10) . .
S3 C6 S4 125.3(8) . .
C8 C7 N2 112.2(14) . .
N2 C9 C10 111.4(16) . .
N3 C11 S5 117.8(13) . .
N3 C11 S6 117.5(13) . .
S5 C11 S6 124.6(9) . .
N3 C12 C13 107.3(19) . .
C15 C14 N3 109.0(19) . .
C29 C16 C17 119.2(10) . .
C29 C16 P1 117.4(9) . .
C17 C16 P1 123.4(9) . .
C18 C17 C16 124.5(12) . .
C18 C17 C22 115.3(12) . .
C16 C17 C22 120.1(11) . .
C19 C18 C17 124.4(14) . .
C18 C19 C20 119.2(14) . .
C21 C20 C19 119.2(14) . .
C20 C21 C22 124.2(13) . .
C23 C22 C21 122.8(11) . .
C23 C22 C17 119.7(11) . .
C21 C22 C17 117.2(11) . .
C22 C23 C24 119.7(10) . .
C22 C23 P2 125.9(9) . .
C24 C23 P2 114.2(9) . .
C23 C24 C25 122.5(11) . .
C23 C24 C29 118.9(11) . .
C25 C24 C29 118.6(11) . .
C26 C25 C24 120.9(12) . .
C25 C26 C27 121.0(13) . .
C28 C27 C26 120.6(12) . .
C27 C28 C29 122.3(11) . .
C16 C29 C28 123.6(11) . .
C16 C29 C24 120.1(10) . .
C28 C29 C24 116.2(11) . .
C31 C30 C35 119.6(14) . .
C31 C30 P1 120.0(11) . .
C35 C30 P1 120.4(10) . .
C30 C31 C32 118.1(16) . .
C33 C32 C31 121.1(17) . .
C32 C33 C34 119.5(18) . .
C33 C34 C35 121.7(19) . .
C34 C35 C30 119.9(15) . .
C37 C36 C41 120.0(13) . .
C37 C36 P1 123.1(11) . .
C41 C36 P1 116.9(10) . .
C38 C37 C36 120.8(14) . .
C37 C38 C39 118.9(15) . .
C40 C39 C38 120.2(15) . .
C39 C40 C41 121.3(16) . .
C40 C41 C36 118.8(14) . .
C43 C42 C47 119.0(15) . .
C43 C42 P2 118.9(11) . .
C47 C42 P2 122.1(12) . .
C42 C43 C44 119.6(17) . .
C43 C44 C45 120.6(19) . .
C46 C45 C44 120.9(19) . .
C45 C46 C47 119.5(18) . .
C46 C47 C42 120.3(17) . .
C49 C48 C53 120.9(13) . .
C49 C48 P2 119.2(11) . .
C53 C48 P2 119.8(11) . .
C48 C49 C50 118.3(17) . .
C51 C50 C49 120.7(19) . .
C52 C51 C50 120(2) . .
C51 C52 C53 123(2) . .
C52 C53 C48 117.0(18) . .
F4 Sb1 F3 91.1(4) . 3_656
F4 Sb1 F3 91.1(4) . .
F3 Sb1 F3 177.9(9) 3_656 .
F4 Sb1 F2 180.000(3) . .
F3 Sb1 F2 88.9(4) 3_656 .
F3 Sb1 F2 88.9(4) . .
F4 Sb1 F1 91.5(4) . .
F3 Sb1 F1 88.0(8) 3_656 .
F3 Sb1 F1 91.9(8) . .
F2 Sb1 F1 88.5(4) . .
F4 Sb1 F1 91.5(4) . 3_656
F3 Sb1 F1 91.9(8) 3_656 3_656
F3 Sb1 F1 88.0(8) . 3_656
F2 Sb1 F1 88.5(4) . 3_656
F1 Sb1 F1 177.1(8) . 3_656
F7' Sb2 F7' 170.6(14) . 3_556
F7' Sb2 F7 40.2(8) . 3_556
F7' Sb2 F7 130.4(8) 3_556 3_556
F7' Sb2 F7 130.4(8) . .
F7' Sb2 F7 40.2(8) 3_556 .
F7 Sb2 F7 90.3(9) 3_556 .
F7' Sb2 F5 88(2) . 3_556
F7' Sb2 F5 92(2) 3_556 3_556
F7 Sb2 F5 90.9(7) 3_556 3_556
F7 Sb2 F5 90.8(6) . 3_556
F7' Sb2 F5 92(2) . .
F7' Sb2 F5 88(2) 3_556 .
F7 Sb2 F5 90.8(6) 3_556 .
F7 Sb2 F5 90.9(7) . .
F5 Sb2 F5 177.7(10) 3_556 .
F7' Sb2 F6 139.1(8) . .
F7' Sb2 F6 50.4(8) 3_556 .
F7 Sb2 F6 179.1(7) 3_556 .
F7 Sb2 F6 90.5(5) . .
F5 Sb2 F6 89.6(7) 3_556 .
F5 Sb2 F6 88.8(7) . .
F7' Sb2 F6 50.4(8) . 3_556
F7' Sb2 F6 139.1(8) 3_556 3_556
F7 Sb2 F6 90.5(5) 3_556 3_556
F7 Sb2 F6 179.1(7) . 3_556
F5 Sb2 F6 88.8(7) 3_556 3_556
F5 Sb2 F6 89.6(7) . 3_556
F6 Sb2 F6 88.7(9) . 3_556
F7' Sb2 F6' 93.5(8) . 3_556
F7' Sb2 F6' 93.1(8) 3_556 3_556
F7 Sb2 F6' 120.8(13) 3_556 3_556
F7 Sb2 F6' 118.4(13) . 3_556
F5 Sb2 F6' 43.4(6) 3_556 3_556
F5 Sb2 F6' 134.3(7) . 3_556
F6 Sb2 F6' 59.1(13) . 3_556
F6 Sb2 F6' 60.8(13) 3_556 3_556
F7' Sb2 F6' 93.1(8) . .
F7' Sb2 F6' 93.5(8) 3_556 .
F7 Sb2 F6' 118.4(13) 3_556 .
F7 Sb2 F6' 120.8(13) . .
F5 Sb2 F6' 134.3(7) 3_556 .
F5 Sb2 F6' 43.4(6) . .
F6 Sb2 F6' 60.8(13) . .
F6 Sb2 F6' 59.1(13) 3_556 .
F6' Sb2 F6' 91.0(9) 3_556 .
F7' Sb2 F5' 86.9(8) . .
F7' Sb2 F5' 86.5(8) 3_556 .
F7 Sb2 F5' 59.4(13) 3_556 .
F7 Sb2 F5' 61.2(13) . .
F5 Sb2 F5' 136.5(7) 3_556 .
F5 Sb2 F5' 45.8(6) . .
F6 Sb2 F5' 120.7(13) . .
F6 Sb2 F5' 119.6(13) 3_556 .
F6' Sb2 F5' 179.6(10) 3_556 .
F6' Sb2 F5' 89.1(5) . .
F7' Sb2 F5' 86.5(8) . 3_556
F7' Sb2 F5' 86.9(8) 3_556 3_556
F7 Sb2 F5' 61.2(13) 3_556 3_556
F7 Sb2 F5' 59.4(13) . 3_556
F5 Sb2 F5' 45.8(6) 3_556 3_556
F5 Sb2 F5' 136.5(7) . 3_556
F6 Sb2 F5' 119.6(13) . 3_556
F6 Sb2 F5' 120.7(13) 3_556 3_556
F6' Sb2 F5' 89.1(5) 3_556 3_556
F6' Sb2 F5' 179.6(10) . 3_556
F5' Sb2 F5' 90.7(9) . 3_556
Cl02 C01 Cl01 102(2) . .
Cl03 C02 Cl04 103(2) . .

loop_
_geom_bond_atom_site_label_1
_geom_bond_atom_site_label_2
_geom_bond_distance
_geom_bond_site_symmetry_2
Au1 P1 2.284(3) .
Au1 S1 2.327(4) .
Au1 Au2 3.0514(10) .
Au2 S3 2.290(4) .
Au2 S2 2.295(4) .
Au2 Au3 2.9288(9) .
Au3 S5 2.285(4) .
Au3 S4 2.291(4) .
Au3 Au4 2.9927(9) .
Au4 P2 2.278(3) .
Au4 S6 2.310(4) .
S1 C1 1.739(14) .
S2 C1 1.739(14) .
S3 C6 1.717(14) .
S4 C6 1.730(14) .
S5 C11 1.716(16) .
S6 C11 1.732(15) .
P1 C30 1.823(13) .
P1 C36 1.824(13) .
P1 C16 1.843(12) .
P2 C48 1.807(13) .
P2 C42 1.823(14) .
P2 C23 1.842(11) .
N1 C1 1.318(16) .
N1 C4 1.493(18) .
N1 C2 1.503(18) .
N2 C6 1.347(17) .
N2 C9 1.464(19) .
N2 C7 1.488(18) .
N3 C11 1.34(2) .
N3 C12 1.47(3) .
N3 C14 1.52(3) .
C2 C3 1.50(2) .
C4 C5 1.54(2) .
C7 C8 1.48(2) .
C9 C10 1.51(3) .
C12 C13 1.54(3) .
C14 C15 1.518(14) .
C16 C29 1.403(16) .
C16 C17 1.421(17) .
C17 C18 1.407(18) .
C17 C22 1.443(16) .
C18 C19 1.35(2) .
C19 C20 1.40(2) .
C20 C21 1.31(2) .
C21 C22 1.429(18) .
C22 C23 1.405(17) .
C23 C24 1.425(16) .
C24 C25 1.431(17) .
C24 C29 1.458(16) .
C25 C26 1.353(18) .
C26 C27 1.388(19) .
C27 C28 1.357(18) .
C28 C29 1.428(17) .
C30 C31 1.371(18) .
C30 C35 1.39(2) .
C31 C32 1.43(2) .
C32 C33 1.34(3) .
C33 C34 1.35(3) .
C34 C35 1.37(2) .
C36 C37 1.390(17) .
C36 C41 1.39(2) .
C37 C38 1.38(2) .
C38 C39 1.40(2) .
C39 C40 1.37(2) .
C40 C41 1.38(2) .
C42 C43 1.36(2) .
C42 C47 1.40(2) .
C43 C44 1.37(2) .
C44 C45 1.37(3) .
C45 C46 1.33(3) .
C46 C47 1.38(2) .
C48 C49 1.406(19) .
C48 C53 1.41(2) .
C49 C50 1.41(2) .
C50 C51 1.38(3) .
C51 C52 1.35(3) .
C52 C53 1.40(3) .
Sb1 F4 1.855(18) .
Sb1 F3 1.864(16) 3_656
Sb1 F3 1.864(16) .
Sb1 F2 1.875(12) .
Sb1 F1 1.880(13) .
Sb1 F1 1.880(13) 3_656
Sb2 F7' 1.721(7) .
Sb2 F7' 1.721(6) 3_556
Sb2 F7 1.838(7) 3_556
Sb2 F7 1.838(7) .
Sb2 F5 1.845(7) 3_556
Sb2 F5 1.845(7) .
Sb2 F6 1.851(7) .
Sb2 F6 1.851(7) 3_556
Sb2 F6' 1.876(7) 3_556
Sb2 F6' 1.876(7) .
Sb2 F5' 1.897(7) .
Sb2 F5' 1.897(7) 3_556
C01 Cl02 1.754(15) .
C01 Cl01 1.758(15) .
C02 Cl03 1.741(15) .
C02 Cl04 1.755(15) .

loop_
_geom_torsion_atom_site_label_1
_geom_torsion_atom_site_label_2
_geom_torsion_atom_site_label_3
_geom_torsion_atom_site_label_4
_geom_torsion
P1 Au1 Au2 S3 60.70(13)
S1 Au1 Au2 S3 -117.20(13)
P1 Au1 Au2 S2 -128.25(14)
S1 Au1 Au2 S2 53.85(14)
P1 Au1 Au2 Au3 -37.38(10)
S1 Au1 Au2 Au3 144.72(10)
S3 Au2 Au3 S5 150.30(16)
S2 Au2 Au3 S5 -19.86(18)
Au1 Au2 Au3 S5 -100.68(13)
S3 Au2 Au3 S4 -32.85(14)
S2 Au2 Au3 S4 156.99(16)
Au1 Au2 Au3 S4 76.18(10)
S3 Au2 Au3 Au4 -141.42(16)
S2 Au2 Au3 Au4 48.42(18)
Au1 Au2 Au3 Au4 -32.39(13)
S5 Au3 Au4 P2 139.95(15)
S4 Au3 Au4 P2 -36.83(13)
Au2 Au3 Au4 P2 70.47(15)
S5 Au3 Au4 S6 -42.09(17)
S4 Au3 Au4 S6 141.13(16)
Au2 Au3 Au4 S6 -111.57(17)
P1 Au1 S1 C1 136.7(7)
Au2 Au1 S1 C1 -51.6(5)
S3 Au2 S2 C1 80.6(9)
Au3 Au2 S2 C1 -161.5(5)
Au1 Au2 S2 C1 -49.2(5)
S2 Au2 S3 C6 145.3(8)
Au3 Au2 S3 C6 27.1(5)
Au1 Au2 S3 C6 -87.0(5)
S5 Au3 S4 C6 116(3)
Au2 Au3 S4 C6 36.2(5)
Au4 Au3 S4 C6 -155.5(5)
S4 Au3 S5 C11 135(3)
Au2 Au3 S5 C11 -145.1(6)
Au4 Au3 S5 C11 46.3(6)
P2 Au4 S6 C11 -157.2(9)
Au3 Au4 S6 C11 34.2(6)
S1 Au1 P1 C30 -30.4(8)
Au2 Au1 P1 C30 158.5(5)
S1 Au1 P1 C36 84.9(7)
Au2 Au1 P1 C36 -86.2(4)
S1 Au1 P1 C16 -150.8(6)
Au2 Au1 P1 C16 38.1(5)
S6 Au4 P2 C48 48.1(10)
Au3 Au4 P2 C48 -143.6(5)
S6 Au4 P2 C42 -68.5(10)
Au3 Au4 P2 C42 99.8(5)
S6 Au4 P2 C23 166.1(9)
Au3 Au4 P2 C23 -25.6(4)
C4 N1 C1 S1 -168.4(11)
C2 N1 C1 S1 4.0(18)
C4 N1 C1 S2 10.8(18)
C2 N1 C1 S2 -176.8(11)
Au1 S1 C1 N1 -150.3(10)
Au1 S1 C1 S2 30.6(9)
Au2 S2 C1 N1 -154.9(9)
Au2 S2 C1 S1 24.3(10)
C1 N1 C2 C3 -92.1(18)
C4 N1 C2 C3 80.9(18)
C1 N1 C4 C5 -89.9(18)
C2 N1 C4 C5 97.2(16)
C9 N2 C6 S3 174.6(12)
C7 N2 C6 S3 -5.3(18)
C9 N2 C6 S4 -6.2(19)
C7 N2 C6 S4 173.9(10)
Au2 S3 C6 N2 172.7(9)
Au2 S3 C6 S4 -6.5(10)
Au3 S4 C6 N2 153.4(9)
Au3 S4 C6 S3 -27.4(10)
C6 N2 C7 C8 94.6(18)
C9 N2 C7 C8 -85.4(18)
C6 N2 C9 C10 90.6(19)
C7 N2 C9 C10 -89.5(18)
C12 N3 C11 S5 -10(3)
C14 N3 C11 S5 -178.0(14)
C12 N3 C11 S6 171.0(15)
C14 N3 C11 S6 3(2)
Au3 S5 C11 N3 145.5(13)
Au3 S5 C11 S6 -35.6(12)
Au4 S6 C11 N3 170.5(13)
Au4 S6 C11 S5 -8.3(12)
C11 N3 C12 C13 89(3)
C14 N3 C12 C13 -103(2)
C11 N3 C14 C15 -104(3)
C12 N3 C14 C15 87(3)
C30 P1 C16 C29 -86.4(10)
C36 P1 C16 C29 158.6(9)
Au1 P1 C16 C29 37.4(11)
C30 P1 C16 C17 94.8(11)
C36 P1 C16 C17 -20.3(12)
Au1 P1 C16 C17 -141.5(9)
C29 C16 C17 C18 161.5(13)
P1 C16 C17 C18 -19.6(19)
C29 C16 C17 C22 -13.4(18)
P1 C16 C17 C22 165.5(9)
C16 C17 C18 C19 175.6(17)
C22 C17 C18 C19 -9(3)
C17 C18 C19 C20 8(3)
C18 C19 C20 C21 -1(3)
C19 C20 C21 C22 -4(3)
C20 C21 C22 C23 175.9(16)
C20 C21 C22 C17 2(2)
C18 C17 C22 C23 -170.1(13)
C16 C17 C22 C23 5.3(18)
C18 C17 C22 C21 4.2(19)
C16 C17 C22 C21 179.5(12)
C21 C22 C23 C24 -165.3(12)
C17 C22 C23 C24 8.6(18)
C21 C22 C23 P2 19.5(18)
C17 C22 C23 P2 -166.6(9)
C48 P2 C23 C22 -100.9(12)
C42 P2 C23 C22 12.3(13)
Au4 P2 C23 C22 134.1(10)
C48 P2 C23 C24 83.7(10)
C42 P2 C23 C24 -163.2(9)
Au4 P2 C23 C24 -41.4(10)
C22 C23 C24 C25 165.7(11)
P2 C23 C24 C25 -18.5(15)
C22 C23 C24 C29 -14.2(17)
P2 C23 C24 C29 161.6(9)
C23 C24 C25 C26 174.4(12)
C29 C24 C25 C26 -5.7(19)
C24 C25 C26 C27 2(2)
C25 C26 C27 C28 3(2)
C26 C27 C28 C29 -4(2)
C17 C16 C29 C28 -170.7(11)
P1 C16 C29 C28 10.4(16)
C17 C16 C29 C24 7.7(17)
P1 C16 C29 C24 -171.2(9)
C27 C28 C29 C16 178.4(13)
C27 C28 C29 C24 -0.1(19)
C23 C24 C29 C16 6.0(17)
C25 C24 C29 C16 -173.9(11)
C23 C24 C29 C28 -175.5(11)
C25 C24 C29 C28 4.7(16)
C36 P1 C30 C31 -68.9(13)
C16 P1 C30 C31 172.7(12)
Au1 P1 C30 C31 45.8(13)
C36 P1 C30 C35 110.3(12)
C16 P1 C30 C35 -8.0(14)
Au1 P1 C30 C35 -134.9(11)
C35 C30 C31 C32 -1(2)
P1 C30 C31 C32 178.7(11)
C30 C31 C32 C33 0(3)
C31 C32 C33 C34 2(3)
C32 C33 C34 C35 -2(3)
C33 C34 C35 C30 2(3)
C31 C30 C35 C34 0(3)
P1 C30 C35 C34 -179.4(14)
C30 P1 C36 C37 -1.4(12)
C16 P1 C36 C37 112.5(11)
Au1 P1 C36 C37 -120.0(10)
C30 P1 C36 C41 179.1(11)
C16 P1 C36 C41 -67.0(12)
Au1 P1 C36 C41 60.5(11)
C41 C36 C37 C38 -2(2)
P1 C36 C37 C38 178.3(11)
C36 C37 C38 C39 2(2)
C37 C38 C39 C40 0(3)
C38 C39 C40 C41 -1(3)
C39 C40 C41 C36 1(3)
C37 C36 C41 C40 1(2)
P1 C36 C41 C40 -179.4(12)
C48 P2 C42 C43 -179.9(14)
C23 P2 C42 C43 66.8(15)
Au4 P2 C42 C43 -55.9(15)
C48 P2 C42 C47 -0.1(16)
C23 P2 C42 C47 -113.3(15)
Au4 P2 C42 C47 124.0(14)
C47 C42 C43 C44 0(3)
P2 C42 C43 C44 179.8(17)
C42 C43 C44 C45 -2(4)
C43 C44 C45 C46 2(4)
C44 C45 C46 C47 2(4)
C45 C46 C47 C42 -4(4)
C43 C42 C47 C46 3(3)
P2 C42 C47 C46 -176.7(17)
C42 P2 C48 C49 -75.9(12)
C23 P2 C48 C49 44.3(13)
Au4 P2 C48 C49 165.3(10)
C42 P2 C48 C53 101.5(12)
C23 P2 C48 C53 -138.4(11)
Au4 P2 C48 C53 -17.3(13)
C53 C48 C49 C50 0(2)
P2 C48 C49 C50 176.9(12)
C48 C49 C50 C51 2(3)
C49 C50 C51 C52 -1(3)
C50 C51 C52 C53 -1(3)
C51 C52 C53 C48 2(3)
C49 C48 C53 C52 -1(2)
P2 C48 C53 C52 -178.6(12)
